data_7716168
loop_
_publ_author_name
'Tanwar, Deepika'
'Kaur, Tashmeen'
'Sudheendranath, Athul'
'Kumar, Umesh'
'Sharma, Deepika'

_publ_section_title
;
 Pd(II) complexes bearing NNS pincer ligands: unveiling potent
 cytotoxicity against breast and pancreatic cancer.
;
_journal_issue 23
_journal_name_full 'Dalton transactions (Cambridge, England : 2003)'
_journal_page_first 9798
_journal_page_last 9811
_journal_paper_doi 10.1039/d4dt00282b
_journal_volume 53
_journal_year 2024
_chemical_formula_moiety 'C17 H13 Cl N2 O Pd S'
_chemical_formula_sum 'C17 H13 Cl N2 O Pd S'
_chemical_formula_weight 435.20
_space_group_crystal_system orthorhombic
_space_group_IT_number 60
_space_group_name_Hall '-P 2n 2ab'
_space_group_name_H-M_alt 'P b c n'
_atom_sites_solution_hydrogens geom
_audit_creation_date 2023-12-21
_audit_creation_method
;
Olex2 1.5
(compiled 2023.08.24 svn.re1ec1418 for OlexSys, GUI svn.r6817)
;
_audit_update_record
;
2024-01-17 deposited with the CCDC.	2024-05-01 downloaded from the CCDC.
;
_cell_angle_alpha 90
_cell_angle_beta 90
_cell_angle_gamma 90
_cell_formula_units_Z 8
_cell_length_a 19.0594(5)
_cell_length_b 10.4533(3)
_cell_length_c 16.3019(4)
_cell_measurement_reflns_used 12484
_cell_measurement_temperature 293.00(10)
_cell_measurement_theta_max 26.8040
_cell_measurement_theta_min 2.2170
_cell_volume 3247.89(15)
_computing_cell_refinement 'CrysAlisPro 1.171.40.35a (Rigaku OD, 2018)'
_computing_data_collection 'CrysAlisPro 1.171.40.35a (Rigaku OD, 2018)'
_computing_data_reduction 'CrysAlisPro 1.171.40.35a (Rigaku OD, 2018)'
_computing_molecular_graphics 'Olex2 1.5 (Dolomanov et al., 2009)'
_computing_publication_material 'Olex2 1.5 (Dolomanov et al., 2009)'
_computing_structure_refinement 'SHELXL 2016/4 (Sheldrick, 2015)'
_diffrn_ambient_environment air
_diffrn_ambient_temperature 293.00(10)
_diffrn_detector 'CCD plate'
_diffrn_detector_area_resol_mean 10.0000
_diffrn_detector_type HyPix3000
_diffrn_measured_fraction_theta_full 1.000
_diffrn_measured_fraction_theta_max 0.962
_diffrn_measurement_details
;
List of Runs (angles in degrees, time in seconds):

  # Type    Start    End  Width  t~exp~   \w     \q     \k     \f   Frames
#--------------------------------------------------------------------------
  1  \w    -45.00  57.00   0.50   20.00    --  -14.97  73.00 -45.00  204
  2  \w    -62.00  -4.00   0.50   20.00    --  -14.97 117.00  29.00  116
  3  \w     40.00  85.00   0.50   20.00    --   16.22  49.00 160.00   90
  4  \w    -33.00  21.00   0.50   20.00    --  -14.97 -94.00  90.00  108
  5  \w    -32.00  -6.00   0.50   20.00    --  -14.97 -94.00  60.00   52
  6  \w    -37.00  22.00   0.50   20.00    --  -14.97 -94.00 -30.00  118
  7  \w      8.00  36.00   0.50   20.00    --   16.22-117.00 -58.00   56
  8  \w    -30.00  21.00   0.50   20.00    --  -14.97 -94.00-180.00  102
  9  \w      1.00  84.00   0.50   20.00    --   16.22  61.00-180.00  166
;
_diffrn_measurement_device 'four-circle diffractometer'
_diffrn_measurement_device_type 'XtaLAB Synergy, Single source at offset/far, HyPix3000'
_diffrn_measurement_method '\w scans'
_diffrn_orient_matrix_type 'CrysAlisPro convention (1999,Acta A55,543-557)'
_diffrn_orient_matrix_UB_11 -0.0008642000
_diffrn_orient_matrix_UB_12 0.0196783000
_diffrn_orient_matrix_UB_13 -0.0416367000
_diffrn_orient_matrix_UB_21 -0.0221503000
_diffrn_orient_matrix_UB_22 0.0518581000
_diffrn_orient_matrix_UB_23 0.0107556000
_diffrn_orient_matrix_UB_31 0.0298691000
_diffrn_orient_matrix_UB_32 0.0390837000
_diffrn_orient_matrix_UB_33 0.0067741000
_diffrn_radiation_monochromator mirror
_diffrn_radiation_probe x-ray
_diffrn_radiation_type 'Mo K\a'
_diffrn_radiation_wavelength 0.71073
_diffrn_reflns_av_R_equivalents 0.0442
_diffrn_reflns_av_unetI/netI 0.0252
_diffrn_reflns_Laue_measured_fraction_full 1.000
_diffrn_reflns_Laue_measured_fraction_max 0.962
_diffrn_reflns_limit_h_max 23
_diffrn_reflns_limit_h_min -23
_diffrn_reflns_limit_k_max 12
_diffrn_reflns_limit_k_min -13
_diffrn_reflns_limit_l_max 15
_diffrn_reflns_limit_l_min -20
_diffrn_reflns_number 19837
_diffrn_reflns_point_group_measured_fraction_full 1.000
_diffrn_reflns_point_group_measured_fraction_max 0.962
_diffrn_reflns_theta_full 25.242
_diffrn_reflns_theta_max 26.929
_diffrn_reflns_theta_min 2.137
_diffrn_source 'micro-focus sealed X-ray tube'
_diffrn_source_type 'PhotonJet (Mo) X-ray Source'
_exptl_absorpt_coefficient_mu 1.440
_exptl_absorpt_correction_T_max 1.00000
_exptl_absorpt_correction_T_min 0.31493
_exptl_absorpt_correction_type multi-scan
_exptl_absorpt_process_details
;
CrysAlisPro 1.171.40.35a (Rigaku Oxford Diffraction, 2018)
Empirical absorption correction using spherical harmonics,
 implemented in SCALE3 ABSPACK scaling algorithm.
;
_exptl_crystal_colour 'dull brown'
_exptl_crystal_colour_lustre dull
_exptl_crystal_colour_primary brown
_exptl_crystal_density_diffrn 1.780
_exptl_crystal_description block
_exptl_crystal_F_000 1728
_exptl_crystal_size_max 0.19
_exptl_crystal_size_mid 0.16
_exptl_crystal_size_min 0.14
_refine_diff_density_max 2.473
_refine_diff_density_min -0.977
_refine_diff_density_rms 0.121
_refine_ls_extinction_method none
_refine_ls_goodness_of_fit_ref 1.076
_refine_ls_hydrogen_treatment constr
_refine_ls_matrix_type full
_refine_ls_number_parameters 196
_refine_ls_number_reflns 3391
_refine_ls_number_restraints 0
_refine_ls_restrained_S_all 1.076
_refine_ls_R_factor_all 0.0695
_refine_ls_R_factor_gt 0.0610
_refine_ls_shift/su_max 0.001
_refine_ls_shift/su_mean 0.000
_refine_ls_structure_factor_coef Fsqd
_refine_ls_weighting_details 'w=1/[\s^2^(Fo^2^)+(0.0868P)^2^+13.5905P] where P=(Fo^2^+2Fc^2^)/3'
_refine_ls_weighting_scheme calc
_refine_ls_wR_factor_gt 0.1759
_refine_ls_wR_factor_ref 0.1822
_reflns_Friedel_coverage 0.000
_reflns_number_gt 2843
_reflns_number_total 3391
_reflns_threshold_expression 'I > 2\s(I)'
_cod_data_source_file d4dt00282b2.cif
_cod_data_source_block exter76
_cod_depositor_comments 'Adding full bibliography for 7716168--7716170.cif.'
_cod_database_code 7716168
_shelx_shelxl_version_number 2016/4
_chemical_oxdiff_formula 'C H N O S Pd'
_shelx_space_group_comment
;
The symmetry employed for this shelxl refinement is uniquely defined
by the following loop, which should always be used as a source of
symmetry information in preference to the above space-group names.
They are only intended as comments.
;
_olex2_refinement_description
;
1. Uiso/Uaniso restraints and constraints
Uanis(N2) = Uanis(C10) = Uanis(Pd1)
2.a Secondary CH2 refined with riding coordinates:
 C11(H11A,H11B)
2.b Aromatic/amide H refined with riding coordinates:
 C1(H1), C2(H2), C3(H3), C6(H6), C7(H7), C8(H8), C13(H13), C14(H14), C15(H15),
 C16(H16), C17(H17)
;
_olex2_submission_special_instructions 'No special instructions were received'
_oxdiff_exptl_absorpt_empirical_details
;
Empirical correction (ABSPACK) includes:
- Absorption correction using spherical harmonics
- Frame scaling
;
_oxdiff_exptl_absorpt_empirical_full_max 2.487
_oxdiff_exptl_absorpt_empirical_full_min 0.661

loop_
_space_group_symop_operation_xyz
'x, y, z'
'-x+1/2, -y+1/2, z+1/2'
'-x, y, -z+1/2'
'x+1/2, -y+1/2, -z'
'-x, -y, -z'
'x-1/2, y-1/2, -z-1/2'
'x, -y, z-1/2'
'-x-1/2, y-1/2, z'

loop_
_atom_site_label
_atom_site_type_symbol
_atom_site_fract_x
_atom_site_fract_y
_atom_site_fract_z
_atom_site_U_iso_or_equiv
_atom_site_adp_type
_atom_site_occupancy
_atom_site_site_symmetry_order
_atom_site_calc_flag
_atom_site_refinement_flags_posn
_atom_site_refinement_flags_adp
_atom_site_refinement_flags_occupancy
_atom_site_disorder_assembly
_atom_site_disorder_group
C1 C 0.4326(4) 0.4702(11) 0.5771(5) 0.086(3) Uani 1 1 d . . . . .
H1 H 0.408962 0.397091 0.559910 0.103 Uiso 1 1 calc R U . . .
C2 C 0.4057(6) 0.5918(15) 0.5570(7) 0.109(4) Uani 1 1 d . . . . .
H2 H 0.363475 0.597742 0.528760 0.131 Uiso 1 1 calc R U . . .
C3 C 0.4389(7) 0.6957(14) 0.5772(9) 0.119(5) Uani 1 1 d . . . . .
H3 H 0.421338 0.774636 0.560762 0.143 Uiso 1 1 calc R U . . .
C4 C 0.5027(6) 0.6899(9) 0.6250(7) 0.091(3) Uani 1 1 d . . . . .
C5 C 0.5260(4) 0.5646(8) 0.6438(5) 0.067(2) Uani 1 1 d . . . . .
C6 C 0.5421(8) 0.7947(10) 0.6530(10) 0.128(7) Uani 1 1 d . . . . .
H6 H 0.526783 0.877128 0.641057 0.154 Uiso 1 1 calc R U . . .
C7 C 0.6018(7) 0.7792(10) 0.6967(9) 0.103(4) Uani 1 1 d . . . . .
H7 H 0.627383 0.849733 0.714427 0.124 Uiso 1 1 calc R U . . .
C8 C 0.6239(5) 0.6562(9) 0.7147(6) 0.085(3) Uani 1 1 d . . . . .
H8 H 0.663937 0.646513 0.746822 0.102 Uiso 1 1 calc R U . . .
C9 C 0.5908(4) 0.5494(7) 0.6884(4) 0.0576(16) Uani 1 1 d . . . . .
C10 C 0.6668(3) 0.3830(6) 0.7403(4) 0.0508(2) Uani 1 1 d . . . . .
C11 C 0.6690(4) 0.2386(7) 0.7573(4) 0.0639(18) Uani 1 1 d . . . . .
H11A H 0.652903 0.223937 0.812929 0.077 Uiso 1 1 calc R U . . .
H11B H 0.717394 0.210345 0.754237 0.077 Uiso 1 1 calc R U . . .
C12 C 0.6702(3) 0.1358(6) 0.5982(4) 0.0507(14) Uani 1 1 d . . . . .
C13 C 0.7291(4) 0.2116(8) 0.5857(5) 0.072(2) Uani 1 1 d . . . . .
H13 H 0.743889 0.270198 0.625010 0.086 Uiso 1 1 calc R U . . .
C14 C 0.7649(5) 0.1967(9) 0.5126(6) 0.087(3) Uani 1 1 d . . . . .
H14 H 0.804700 0.246395 0.503808 0.104 Uiso 1 1 calc R U . . .
C15 C 0.7457(5) 0.1157(9) 0.4545(5) 0.075(2) Uani 1 1 d . . . . .
H15 H 0.771288 0.109557 0.406086 0.090 Uiso 1 1 calc R U . . .
C16 C 0.6866(4) 0.0398(8) 0.4670(5) 0.071(2) Uani 1 1 d . . . . .
H16 H 0.672054 -0.016936 0.426413 0.086 Uiso 1 1 calc R U . . .
C17 C 0.6493(4) 0.0488(7) 0.5400(4) 0.0616(17) Uani 1 1 d . . . . .
H17 H 0.610712 -0.003579 0.549343 0.074 Uiso 1 1 calc R U . . .
Cl1 Cl 0.46247(10) 0.1537(3) 0.59503(15) 0.0845(7) Uani 1 1 d . . . . .
N1 N 0.4906(3) 0.4590(6) 0.6197(4) 0.0602(14) Uani 1 1 d . . . . .
N2 N 0.6120(3) 0.4077(5) 0.6997(3) 0.0508(2) Uani 1 1 d . . . . .
O1 O 0.7172(3) 0.4485(5) 0.7608(3) 0.0745(15) Uani 1 1 d . . . . .
Pd1 Pd 0.54038(2) 0.29681(5) 0.65306(3) 0.0508(2) Uani 1 1 d . . . . .
S1 S 0.61785(9) 0.14208(17) 0.68966(11) 0.0567(4) Uani 1 1 d . . . . .

loop_
_atom_site_aniso_label
_atom_site_aniso_U_11
_atom_site_aniso_U_22
_atom_site_aniso_U_33
_atom_site_aniso_U_23
_atom_site_aniso_U_13
_atom_site_aniso_U_12
C1 0.056(4) 0.139(9) 0.062(4) 0.025(5) 0.006(4) 0.019(5)
C2 0.074(6) 0.160(12) 0.093(7) 0.059(8) 0.019(5) 0.050(7)
C3 0.107(9) 0.131(11) 0.120(9) 0.073(9) 0.054(8) 0.060(8)
C4 0.094(7) 0.084(6) 0.094(6) 0.040(5) 0.045(6) 0.032(5)
C5 0.064(4) 0.072(5) 0.065(4) 0.022(4) 0.033(3) 0.017(4)
C6 0.153(14) 0.050(5) 0.181(16) 0.031(7) 0.096(12) 0.010(6)
C7 0.105(8) 0.067(6) 0.138(10) -0.002(6) 0.041(8) -0.006(6)
C8 0.084(6) 0.069(5) 0.103(7) -0.002(5) 0.027(5) -0.021(5)
C9 0.054(4) 0.064(4) 0.055(4) 0.005(3) 0.020(3) -0.006(3)
C10 0.0422(3) 0.0623(4) 0.0479(3) 0.0000(2) 0.00672(18) -0.0034(2)
C11 0.066(4) 0.079(5) 0.046(3) 0.006(3) 0.001(3) 0.012(4)
C12 0.053(3) 0.048(3) 0.052(3) 0.001(3) 0.008(3) 0.010(3)
C13 0.064(4) 0.086(6) 0.064(4) -0.019(4) 0.016(4) -0.016(4)
C14 0.070(5) 0.096(7) 0.093(6) -0.012(5) 0.034(5) -0.016(5)
C15 0.074(5) 0.096(6) 0.056(4) -0.002(4) 0.019(4) 0.006(5)
C16 0.078(5) 0.077(5) 0.060(4) -0.015(4) 0.008(4) 0.006(4)
C17 0.064(4) 0.059(4) 0.062(4) -0.005(3) 0.012(3) 0.001(3)
Cl1 0.0596(11) 0.1091(17) 0.0848(14) -0.0251(13) 0.0032(9) -0.0229(11)
N1 0.048(3) 0.076(4) 0.057(3) 0.016(3) 0.012(3) 0.011(3)
N2 0.0422(3) 0.0623(4) 0.0479(3) 0.0000(2) 0.00672(18) -0.0034(2)
O1 0.066(3) 0.088(4) 0.070(3) 0.000(3) -0.020(3) -0.016(3)
Pd1 0.0422(3) 0.0623(4) 0.0479(3) 0.0000(2) 0.00672(18) -0.0034(2)
S1 0.0626(10) 0.0535(9) 0.0539(9) 0.0055(7) 0.0144(8) 0.0041(8)

loop_
_atom_type_symbol
_atom_type_description
_atom_type_scat_dispersion_real
_atom_type_scat_dispersion_imag
_atom_type_scat_source
C C 0.0033 0.0016 'International Tables Vol C Tables 4.2.6.8 and 6.1.1.4'
H H 0.0000 0.0000 'International Tables Vol C Tables 4.2.6.8 and 6.1.1.4'
Cl Cl 0.1484 0.1585 'International Tables Vol C Tables 4.2.6.8 and 6.1.1.4'
N N 0.0061 0.0033 'International Tables Vol C Tables 4.2.6.8 and 6.1.1.4'
O O 0.0106 0.0060 'International Tables Vol C Tables 4.2.6.8 and 6.1.1.4'
Pd Pd -0.9988 1.0072 'International Tables Vol C Tables 4.2.6.8 and 6.1.1.4'
S S 0.1246 0.1234 'International Tables Vol C Tables 4.2.6.8 and 6.1.1.4'

loop_
_geom_angle_atom_site_label_1
_geom_angle_atom_site_label_2
_geom_angle_atom_site_label_3
_geom_angle
_geom_angle_site_symmetry_1
_geom_angle_site_symmetry_3
_geom_angle_publ_flag
C2 C1 H1 119.7 . . ?
N1 C1 H1 119.7 . . ?
N1 C1 C2 120.6(11) . . ?
C1 C2 H2 119.4 . . ?
C3 C2 C1 121.3(11) . . ?
C3 C2 H2 119.4 . . ?
C2 C3 H3 119.6 . . ?
C2 C3 C4 120.7(10) . . ?
C4 C3 H3 119.6 . . ?
C5 C4 C3 114.8(11) . . ?
C6 C4 C3 126.4(11) . . ?
C6 C4 C5 118.8(11) . . ?
C4 C5 C9 118.7(9) . . ?
N1 C5 C4 122.3(9) . . ?
N1 C5 C9 119.0(7) . . ?
C4 C6 H6 119.1 . . ?
C7 C6 C4 121.9(10) . . ?
C7 C6 H6 119.1 . . ?
C6 C7 H7 120.7 . . ?
C6 C7 C8 118.7(11) . . ?
C8 C7 H7 120.7 . . ?
C7 C8 H8 118.1 . . ?
C9 C8 C7 123.8(11) . . ?
C9 C8 H8 118.1 . . ?
C5 C9 N2 112.9(6) . . ?
C8 C9 C5 118.0(8) . . ?
C8 C9 N2 129.1(7) . . ?
N2 C10 C11 108.5(6) . . ?
O1 C10 C11 118.6(6) . . ?
O1 C10 N2 132.6(7) . . ?
C10 C11 H11A 108.4 . . ?
C10 C11 H11B 108.4 . . ?
C10 C11 S1 115.5(5) . . ?
H11A C11 H11B 107.5 . . ?
S1 C11 H11A 108.4 . . ?
S1 C11 H11B 108.4 . . ?
C13 C12 S1 123.4(5) . . ?
C17 C12 C13 120.7(6) . . ?
C17 C12 S1 115.9(5) . . ?
C12 C13 H13 121.3 . . ?
C14 C13 C12 117.5(7) . . ?
C14 C13 H13 121.3 . . ?
C13 C14 H14 118.2 . . ?
C15 C14 C13 123.6(8) . . ?
C15 C14 H14 118.2 . . ?
C14 C15 H15 120.5 . . ?
C14 C15 C16 119.0(7) . . ?
C16 C15 H15 120.5 . . ?
C15 C16 H16 120.0 . . ?
C17 C16 C15 120.0(7) . . ?
C17 C16 H16 120.0 . . ?
C12 C17 C16 119.3(7) . . ?
C12 C17 H17 120.3 . . ?
C16 C17 H17 120.3 . . ?
C1 N1 C5 120.2(8) . . ?
C1 N1 Pd1 127.9(7) . . ?
C5 N1 Pd1 111.9(5) . . ?
C9 N2 Pd1 109.9(4) . . ?
C10 N2 C9 118.3(6) . . ?
C10 N2 Pd1 131.6(5) . . ?
N1 Pd1 Cl1 97.6(2) . . ?
N1 Pd1 S1 167.31(18) . . ?
N2 Pd1 Cl1 175.37(17) . . ?
N2 Pd1 N1 86.3(3) . . ?
N2 Pd1 S1 82.25(17) . . ?
S1 Pd1 Cl1 93.69(9) . . ?
C11 S1 C12 103.3(3) . . ?
C11 S1 Pd1 96.6(3) . . ?
C12 S1 Pd1 99.7(2) . . ?

loop_
_geom_bond_atom_site_label_1
_geom_bond_atom_site_label_2
_geom_bond_distance
_geom_bond_site_symmetry_2
_geom_bond_publ_flag
C1 H1 0.9300 . ?
C1 C2 1.409(15) . ?
C1 N1 1.311(11) . ?
C2 H2 0.9300 . ?
C2 C3 1.299(19) . ?
C3 H3 0.9300 . ?
C3 C4 1.44(2) . ?
C4 C5 1.417(11) . ?
C4 C6 1.406(19) . ?
C5 C9 1.442(11) . ?
C5 N1 1.352(11) . ?
C6 H6 0.9300 . ?
C6 C7 1.352(18) . ?
C7 H7 0.9300 . ?
C7 C8 1.385(15) . ?
C8 H8 0.9300 . ?
C8 C9 1.353(11) . ?
C9 N2 1.547(9) . ?
C10 C11 1.535(10) . ?
C10 N2 1.263(8) . ?
C10 O1 1.225(8) . ?
C11 H11A 0.9700 . ?
C11 H11B 0.9700 . ?
C11 S1 1.784(8) . ?
C12 C13 1.390(10) . ?
C12 C17 1.374(10) . ?
C12 S1 1.795(6) . ?
C13 H13 0.9300 . ?
C13 C14 1.382(11) . ?
C14 H14 0.9300 . ?
C14 C15 1.322(12) . ?
C15 H15 0.9300 . ?
C15 C16 1.394(12) . ?
C16 H16 0.9300 . ?
C16 C17 1.389(10) . ?
C17 H17 0.9300 . ?
Cl1 Pd1 2.310(2) . ?
N1 Pd1 2.018(6) . ?
N2 Pd1 1.945(5) . ?
Pd1 S1 2.2699(18) . ?

loop_
_geom_torsion_atom_site_label_1
_geom_torsion_atom_site_label_2
_geom_torsion_atom_site_label_3
_geom_torsion_atom_site_label_4
_geom_torsion
_geom_torsion_site_symmetry_1
_geom_torsion_site_symmetry_2
_geom_torsion_site_symmetry_3
_geom_torsion_site_symmetry_4
_geom_torsion_publ_flag
C1 C2 C3 C4 -3.4(18) . . . . ?
C2 C1 N1 C5 -1.1(12) . . . . ?
C2 C1 N1 Pd1 -178.2(6) . . . . ?
C2 C3 C4 C5 2.4(15) . . . . ?
C2 C3 C4 C6 -177.8(11) . . . . ?
C3 C4 C5 C9 177.5(7) . . . . ?
C3 C4 C5 N1 -0.8(11) . . . . ?
C3 C4 C6 C7 -179.3(11) . . . . ?
C4 C5 C9 C8 4.3(10) . . . . ?
C4 C5 C9 N2 -176.3(6) . . . . ?
C4 C5 N1 C1 0.2(10) . . . . ?
C4 C5 N1 Pd1 177.8(6) . . . . ?
C4 C6 C7 C8 -0.5(18) . . . . ?
C5 C4 C6 C7 0.5(16) . . . . ?
C5 C9 N2 C10 -177.7(5) . . . . ?
C5 C9 N2 Pd1 -2.5(6) . . . . ?
C6 C4 C5 C9 -2.4(12) . . . . ?
C6 C4 C5 N1 179.4(8) . . . . ?
C6 C7 C8 C9 2.6(17) . . . . ?
C7 C8 C9 C5 -4.5(13) . . . . ?
C7 C8 C9 N2 176.2(8) . . . . ?
C8 C9 N2 C10 1.6(10) . . . . ?
C8 C9 N2 Pd1 176.8(7) . . . . ?
C9 C5 N1 C1 -178.0(6) . . . . ?
C9 C5 N1 Pd1 -0.5(7) . . . . ?
C10 C11 S1 C12 77.0(6) . . . . ?
C10 C11 S1 Pd1 -24.7(5) . . . . ?
C11 C10 N2 C9 169.1(5) . . . . ?
C11 C10 N2 Pd1 -4.9(8) . . . . ?
C12 C13 C14 C15 0.6(15) . . . . ?
C13 C12 C17 C16 -1.9(11) . . . . ?
C13 C12 S1 C11 -10.1(7) . . . . ?
C13 C12 S1 Pd1 89.1(6) . . . . ?
C13 C14 C15 C16 -0.5(16) . . . . ?
C14 C15 C16 C17 -0.8(14) . . . . ?
C15 C16 C17 C12 2.0(12) . . . . ?
C17 C12 C13 C14 0.7(12) . . . . ?
C17 C12 S1 C11 169.0(5) . . . . ?
C17 C12 S1 Pd1 -91.8(5) . . . . ?
N1 C1 C2 C3 2.8(16) . . . . ?
N1 C5 C9 C8 -177.4(7) . . . . ?
N1 C5 C9 N2 2.0(8) . . . . ?
N2 C10 C11 S1 21.5(7) . . . . ?
O1 C10 C11 S1 -153.1(6) . . . . ?
O1 C10 N2 C9 -17.4(10) . . . . ?
O1 C10 N2 Pd1 168.7(6) . . . . ?
S1 C12 C13 C14 179.7(7) . . . . ?
S1 C12 C17 C16 179.0(6) . . . . ?
